data_7015544
loop_
_publ_author_name
'Yokoyama, Atsutoshi'
'Kojima, Takahiko'
'Fukuzumi, Shunichi'

_publ_section_title
;
 Enclosure of a Keggin-type heteropolyoxometalate into a tubular
 \p-space via hydrogen bonds with a nonplanar Mo(v)-porphyrin complex
 forming a supramolecular assembly.
;
_journal_issue 24
_journal_name_full 'Dalton transactions (Cambridge, England : 2003)'
_journal_page_first 6445
_journal_page_last 6450
_journal_paper_doi 10.1039/c0dt01708f
_journal_volume 40
_journal_year 2011
_chemical_formula_sum 'C192 H142 Mo2 N8 O50 S W12'
_chemical_formula_weight 5791.28
_chemical_name_systematic
;
?
;
_space_group_IT_number 2
_symmetry_cell_setting triclinic
_symmetry_space_group_name_Hall '-P 1'
_symmetry_space_group_name_H-M 'P -1'
_atom_sites_solution_hydrogens geom
_atom_sites_solution_primary direct
_atom_sites_solution_secondary difmap
_audit_creation_method SHELXL-97
_cell_angle_alpha 91.431(2)
_cell_angle_beta 111.262(2)
_cell_angle_gamma 116.401(2)
_cell_formula_units_Z 1
_cell_length_a 16.185(2)
_cell_length_b 17.072(2)
_cell_length_c 20.604(3)
_cell_measurement_reflns_used 1019
_cell_measurement_temperature 120.(2)
_cell_measurement_theta_max 58.67
_cell_measurement_theta_min 5.46
_cell_volume 4632.5(10)
_computing_structure_refinement 'SHELXL-97 (Sheldrick, 1997)'
_computing_structure_solution 'SHELXS-97 (Sheldrick, 1990)'
_diffrn_ambient_temperature 120.(2)
_diffrn_measured_fraction_theta_full 0.975
_diffrn_measured_fraction_theta_max 0.975
_diffrn_radiation_monochromator graphite
_diffrn_radiation_source 'fine-focus sealed tube'
_diffrn_radiation_type MoK\a
_diffrn_radiation_wavelength 0.71073
_diffrn_reflns_av_R_equivalents 0.0220
_diffrn_reflns_av_sigmaI/netI 0.0442
_diffrn_reflns_limit_h_max 19
_diffrn_reflns_limit_h_min -19
_diffrn_reflns_limit_k_max 20
_diffrn_reflns_limit_k_min -16
_diffrn_reflns_limit_l_max 22
_diffrn_reflns_limit_l_min -24
_diffrn_reflns_number 22139
_diffrn_reflns_theta_full 25.12
_diffrn_reflns_theta_max 25.12
_diffrn_reflns_theta_min 1.47
_exptl_absorpt_coefficient_mu 7.637
_exptl_absorpt_correction_T_max 0.5155
_exptl_absorpt_correction_T_min 0.3104
_exptl_absorpt_correction_type empirical
_exptl_crystal_colour brown
_exptl_crystal_density_diffrn 2.076
_exptl_crystal_density_method 'not measured'
_exptl_crystal_description plate
_exptl_crystal_F_000 2738
_exptl_crystal_size_max 0.20
_exptl_crystal_size_mid 0.20
_exptl_crystal_size_min 0.10
_refine_diff_density_max 5.446
_refine_diff_density_min -2.241
_refine_diff_density_rms 0.188
_refine_ls_extinction_method none
_refine_ls_goodness_of_fit_ref 1.026
_refine_ls_hydrogen_treatment refall
_refine_ls_matrix_type full
_refine_ls_number_parameters 1222
_refine_ls_number_reflns 16151
_refine_ls_number_restraints 6
_refine_ls_restrained_S_all 1.025
_refine_ls_R_factor_all 0.0587
_refine_ls_R_factor_gt 0.0398
_refine_ls_shift/su_max 0.002
_refine_ls_shift/su_mean 0.000
_refine_ls_structure_factor_coef Fsqd
_refine_ls_weighting_details 'calc w=1/[\s^2^(Fo^2^)+(0.0362P)^2^+50.9737P] where P=(Fo^2^+2Fc^2^)/3'
_refine_ls_weighting_scheme calc
_refine_ls_wR_factor_gt 0.0915
_refine_ls_wR_factor_ref 0.1058
_reflns_number_gt 12767
_reflns_number_total 16151
_reflns_threshold_expression >2sigma(I)
_cod_data_source_file c0dt01708f.txt
_cod_data_source_block 100611yoko0m
_cod_original_cell_volume 4632.6(10)
_cod_database_code 7015544

loop_
_symmetry_equiv_pos_as_xyz
'x, y, z'
'-x, -y, -z'

loop_
_atom_site_label
_atom_site_type_symbol
_atom_site_fract_x
_atom_site_fract_y
_atom_site_fract_z
_atom_site_U_iso_or_equiv
_atom_site_adp_type
_atom_site_occupancy
_atom_site_symmetry_multiplicity
_atom_site_calc_flag
_atom_site_refinement_flags
_atom_site_disorder_assembly
_atom_site_disorder_group
S1 S 1.0000 0.5000 0.5000 0.0086(5) Uani 1 2 d SU . .
W5 W 0.74184(3) 0.42717(3) 0.375401(19) 0.03346(10) Uani 1 1 d . . .
W3 W 0.80838(3) 0.27118(2) 0.463967(18) 0.02822(9) Uani 1 1 d . . .
W6 W 0.80638(3) 0.44540(3) 0.56380(2) 0.03538(10) Uani 1 1 d . . .
W1 W 1.00443(3) 0.32433(3) 0.403125(18) 0.03201(10) Uani 1 1 d . . .
O4 O 1.0264(8) 0.4781(7) 0.4408(6) 0.025(3) Uani 0.50 1 d P . .
O5 O 0.9752(7) 0.4051(7) 0.4941(5) 0.016(2) Uani 0.50 1 d P . .
O6 O 0.9327(9) 0.5084(7) 0.4340(6) 0.029(3) Uani 0.50 1 d P . .
O7 O 0.8971(8) 0.4417(7) 0.4826(5) 0.023(2) Uani 0.50 1 d P . .
O17 O 0.7429(6) 0.3184(5) 0.3950(3) 0.0492(19) Uani 1 1 d . . .
O21 O 0.8086(7) 0.4256(5) 0.3166(5) 0.063(2) Uani 1 1 d . . .
W4 W 0.93635(3) 0.47694(3) 0.311983(17) 0.03645(11) Uani 1 1 d . . .
W2 W 1.06358(3) 0.34436(3) 0.590802(18) 0.03256(10) Uani 1 1 d . . .
O20 O 0.7151(7) 0.4184(6) 0.5926(5) 0.066(2) Uani 1 1 d . . .
O16 O 0.7904(6) 0.3332(5) 0.5309(4) 0.054(2) Uani 1 1 d . . .
O14 O 0.9215(6) 0.2795(6) 0.5436(4) 0.063(2) Uani 1 1 d . . .
O12 O 1.0936(6) 0.2725(5) 0.6333(4) 0.055(2) Uani 1 1 d . . .
O18 O 0.6235(6) 0.3939(6) 0.3180(4) 0.073(3) Uani 1 1 d . . .
O11 O 0.9426(6) 0.3712(5) 0.3297(5) 0.078(3) Uani 1 1 d . . .
O10 O 0.8777(5) 0.2660(6) 0.4087(3) 0.062(2) Uani 1 1 d . . .
O15 O 0.7175(6) 0.1645(4) 0.4473(4) 0.056(2) Uani 1 1 d . . .
O19 O 0.7409(6) 0.4450(5) 0.4666(4) 0.053(2) Uani 1 1 d . . .
O3 O 1.0061(5) 0.2419(5) 0.3584(3) 0.0434(17) Uani 1 1 d . . .
O9 O 1.0618(5) 0.3189(6) 0.4992(4) 0.059(2) Uani 1 1 d . . .
O22 O 0.9055(6) 0.4671(5) 0.2245(3) 0.0474(18) Uani 1 1 d . . .
O13 O 1.1910(7) 0.4466(5) 0.6131(5) 0.067(2) Uani 1 1 d . . .
O23 O 0.9482(7) 0.5900(5) 0.3413(5) 0.067(2) Uani 1 1 d . . .
O24 O 1.0796(6) 0.5372(5) 0.3538(5) 0.080(3) Uani 1 1 d . . .
O8 O 1.1279(6) 0.4262(5) 0.4190(5) 0.076(3) Uani 1 1 d . . .
Mo1 Mo 0.93232(5) 0.01695(5) 0.20100(4) 0.02383(16) Uani 1 1 d . . .
N2 N 0.9240(5) -0.0987(4) 0.2359(3) 0.0217(14) Uani 1 1 d . . .
N1 N 0.7823(5) -0.0296(4) 0.1855(3) 0.0189(14) Uani 1 1 d . . .
N4 N 0.9483(5) 0.1445(4) 0.2046(3) 0.0207(14) Uani 1 1 d . . .
N3 N 1.0902(5) 0.0778(4) 0.2575(4) 0.0229(15) Uani 1 1 d . . .
O1 O 0.9191(4) -0.0094(4) 0.1179(3) 0.0297(13) Uani 1 1 d . . .
O2 O 0.9542(4) 0.0579(4) 0.3193(3) 0.0322(14) Uani 1 1 d . . .
C27 C 0.5848(6) -0.1581(5) 0.2521(4) 0.0234(17) Uani 1 1 d . . .
C21 C 0.5862(6) 0.0155(5) 0.2080(4) 0.0233(17) Uani 1 1 d . . .
C5 C 0.7399(6) -0.1829(5) 0.2003(4) 0.0203(17) Uani 1 1 d . . .
C4 C 0.7259(6) -0.1075(5) 0.2037(4) 0.0218(17) Uani 1 1 d . . .
C6 C 0.8312(6) -0.1779(5) 0.2050(4) 0.0207(17) Uani 1 1 d . . .
C9 C 0.9998(6) -0.1198(5) 0.2417(4) 0.0224(17) Uani 1 1 d . . .
C2 C 0.6509(6) -0.0212(5) 0.1997(4) 0.0212(17) Uani 1 1 d . . .
C1 C 0.7346(6) 0.0225(6) 0.1801(4) 0.0242(18) Uani 1 1 d . . .
C3 C 0.6476(5) -0.0995(5) 0.2165(4) 0.0202(16) Uani 1 1 d . . .
C20 C 0.7679(6) 0.1046(5) 0.1579(4) 0.0219(17) Uani 1 1 d . . .
C22 C 0.4946(6) -0.0033(6) 0.1513(5) 0.031(2) Uani 1 1 d . . .
H42 H 0.4739 -0.0389 0.1076 0.037 Uiso 1 1 calc R . .
C26 C 0.6126(7) 0.0661(6) 0.2740(5) 0.033(2) Uani 1 1 d . . .
H38 H 0.6719 0.0780 0.3129 0.039 Uiso 1 1 calc R . .
C24 C 0.4634(7) 0.0824(7) 0.2243(5) 0.039(2) Uani 1 1 d . . .
H40 H 0.4241 0.1065 0.2293 0.047 Uiso 1 1 calc R . .
C23 C 0.4346(7) 0.0307(7) 0.1595(5) 0.038(2) Uani 1 1 d . . .
H41 H 0.3747 0.0185 0.1212 0.046 Uiso 1 1 calc R . .
C25 C 0.5511(7) 0.0982(7) 0.2816(5) 0.039(2) Uani 1 1 d . . .
H39 H 0.5690 0.1310 0.3258 0.047 Uiso 1 1 calc R . .
C16 C 1.0353(6) 0.2135(5) 0.2025(4) 0.0207(17) Uani 1 1 d . . .
C81 C 0.8389(6) 0.2498(5) 0.0656(4) 0.0225(17) Uani 1 1 d . . .
C10 C 1.1028(6) -0.0580(5) 0.2788(4) 0.0223(17) Uani 1 1 d . . .
C18 C 0.9021(6) 0.2264(5) 0.1259(4) 0.0207(17) Uani 1 1 d . . .
C17 C 1.0060(6) 0.2621(5) 0.1499(4) 0.0204(16) Uani 1 1 d . . .
C87 C 0.6985(6) 0.1429(5) 0.1315(4) 0.0210(17) Uani 1 1 d . . .
C19 C 0.8666(6) 0.1548(5) 0.1612(4) 0.0223(17) Uani 1 1 d . . .
C11 C 1.1402(5) 0.0355(5) 0.2961(4) 0.0206(17) Uani 1 1 d . . .
C14 C 1.1521(6) 0.1693(5) 0.2862(4) 0.0203(16) Uani 1 1 d . . .
C75 C 1.0709(6) 0.3225(5) 0.1178(4) 0.0230(17) Uani 1 1 d . . .
C86 C 0.7965(6) 0.1993(6) -0.0036(4) 0.0295(19) Uani 1 1 d . . .
H58 H 0.8050 0.1499 -0.0109 0.035 Uiso 1 1 calc R . .
C12 C 1.2340(6) 0.1010(5) 0.3534(4) 0.0240(18) Uani 1 1 d . . .
C80 C 1.0732(7) 0.4040(6) 0.1062(4) 0.031(2) Uani 1 1 d . . .
H62 H 1.0359 0.4229 0.1210 0.037 Uiso 1 1 calc R . .
C69 C 1.2200(6) 0.3232(6) 0.2655(4) 0.0239(18) Uani 1 1 d . . .
C13 C 1.2386(6) 0.1827(6) 0.3490(4) 0.0246(18) Uani 1 1 d . . .
C15 C 1.1334(6) 0.2332(6) 0.2506(4) 0.0222(17) Uani 1 1 d . . .
C85 C 0.7417(7) 0.2222(7) -0.0615(5) 0.035(2) Uani 1 1 d . . .
H57 H 0.7138 0.1881 -0.1074 0.042 Uiso 1 1 calc R . .
C76 C 1.1279(6) 0.2962(6) 0.0945(4) 0.0268(18) Uani 1 1 d . . .
H64 H 1.1272 0.2424 0.1020 0.032 Uiso 1 1 calc R . .
C82 C 0.8245(7) 0.3233(6) 0.0744(5) 0.0295(19) Uani 1 1 d . . .
H54 H 0.8529 0.3583 0.1199 0.035 Uiso 1 1 calc R . .
C89 C 0.6462(7) 0.2506(6) 0.1510(5) 0.033(2) Uani 1 1 d . . .
H48 H 0.6536 0.2971 0.1811 0.040 Uiso 1 1 calc R . .
C88 C 0.7096(6) 0.2129(6) 0.1754(5) 0.0284(19) Uani 1 1 d . . .
H47 H 0.7601 0.2352 0.2217 0.034 Uiso 1 1 calc R . .
C92 C 0.6219(6) 0.1094(6) 0.0624(4) 0.0263(18) Uani 1 1 d . . .
H46 H 0.6122 0.0610 0.0331 0.032 Uiso 1 1 calc R . .
C83 C 0.7687(7) 0.3450(6) 0.0163(5) 0.034(2) Uani 1 1 d . . .
H55 H 0.7584 0.3934 0.0233 0.041 Uiso 1 1 calc R . .
C79 C 1.1315(7) 0.4562(7) 0.0724(5) 0.038(2) Uani 1 1 d . . .
H63 H 1.1338 0.5106 0.0653 0.046 Uiso 1 1 calc R . .
C91 C 0.5598(6) 0.1475(6) 0.0370(5) 0.034(2) Uani 1 1 d . . .
H50 H 0.5101 0.1259 -0.0097 0.040 Uiso 1 1 calc R . .
C90 C 0.5719(7) 0.2177(7) 0.0814(5) 0.036(2) Uani 1 1 d . . .
H49 H 0.5301 0.2430 0.0645 0.043 Uiso 1 1 calc R . .
C84 C 0.7283(7) 0.2949(6) -0.0517(5) 0.035(2) Uani 1 1 d . . .
H56 H 0.6922 0.3104 -0.0908 0.042 Uiso 1 1 calc R . .
C8 C 0.9531(6) -0.2138(5) 0.2091(4) 0.0199(16) Uani 1 1 d . . .
C33 C 0.6525(6) -0.2721(5) 0.1896(4) 0.0206(16) Uani 1 1 d . . .
C34 C 0.5568(6) -0.2977(6) 0.1364(4) 0.0245(18) Uani 1 1 d . . .
H77 H 0.5474 -0.2585 0.1077 0.029 Uiso 1 1 calc R . .
C7 C 0.8500(6) -0.2490(5) 0.1859(4) 0.0207(17) Uani 1 1 d . . .
C28 C 0.4804(6) -0.1897(6) 0.2257(5) 0.032(2) Uani 1 1 d . . .
H84 H 0.4480 -0.1753 0.1843 0.038 Uiso 1 1 calc R . .
C38 C 0.6652(6) -0.3321(5) 0.2317(4) 0.0251(18) Uani 1 1 d . . .
H73 H 0.7288 -0.3159 0.2674 0.030 Uiso 1 1 calc R . .
C35 C 0.4751(6) -0.3814(6) 0.1258(4) 0.0299(19) Uani 1 1 d . . .
H76 H 0.4113 -0.3976 0.0904 0.036 Uiso 1 1 calc R . .
C37 C 0.5825(7) -0.4167(6) 0.2205(5) 0.032(2) Uani 1 1 d . . .
H74 H 0.5910 -0.4567 0.2485 0.038 Uiso 1 1 calc R . .
C32 C 0.6312(7) -0.1800(6) 0.3139(5) 0.031(2) Uani 1 1 d . . .
H80 H 0.7007 -0.1596 0.3321 0.038 Uiso 1 1 calc R . .
C29 C 0.4255(7) -0.2416(6) 0.2602(5) 0.038(2) Uani 1 1 d . . .
H83 H 0.3558 -0.2628 0.2415 0.046 Uiso 1 1 calc R . .
C31 C 0.5748(8) -0.2328(7) 0.3492(5) 0.042(2) Uani 1 1 d . . .
H81 H 0.6066 -0.2475 0.3907 0.050 Uiso 1 1 calc R . .
C36 C 0.4882(7) -0.4401(6) 0.1672(5) 0.035(2) Uani 1 1 d . . .
H75 H 0.4332 -0.4961 0.1594 0.042 Uiso 1 1 calc R . .
C30 C 0.4720(8) -0.2629(6) 0.3223(5) 0.040(2) Uani 1 1 d . . .
H82 H 0.4342 -0.2973 0.3458 0.048 Uiso 1 1 calc R . .
C70 C 1.2136(6) 0.4011(6) 0.2750(4) 0.0278(19) Uani 1 1 d . . .
H85 H 1.1537 0.3967 0.2739 0.033 Uiso 1 1 calc R . .
C74 C 1.3115(6) 0.3320(6) 0.2687(4) 0.030(2) Uani 1 1 d . . .
H89 H 1.3176 0.2810 0.2622 0.036 Uiso 1 1 calc R . .
C72 C 1.3836(7) 0.4923(6) 0.2883(5) 0.039(2) Uani 1 1 d . . .
H87 H 1.4376 0.5483 0.2948 0.046 Uiso 1 1 calc R . .
C71 C 1.2945(7) 0.4851(6) 0.2859(4) 0.031(2) Uani 1 1 d . . .
H86 H 1.2885 0.5362 0.2915 0.037 Uiso 1 1 calc R . .
C51 C 1.1787(6) -0.0907(5) 0.3006(4) 0.0246(18) Uani 1 1 d . . .
C63 C 1.3073(6) 0.2659(6) 0.4073(4) 0.0259(18) Uani 1 1 d . . .
C64 C 1.2644(7) 0.3076(6) 0.4318(5) 0.037(2) Uani 1 1 d . . .
H93 H 1.1951 0.2873 0.4079 0.044 Uiso 1 1 calc R . .
C68 C 1.4110(7) 0.2992(6) 0.4427(5) 0.043(3) Uani 1 1 d . . .
H94 H 1.4420 0.2730 0.4272 0.052 Uiso 1 1 calc R . .
C73 C 1.3930(7) 0.4158(7) 0.2812(5) 0.041(2) Uani 1 1 d . . .
H90 H 1.4544 0.4211 0.2849 0.049 Uiso 1 1 calc R . .
C65 C 1.3221(9) 0.3792(7) 0.4913(5) 0.050(3) Uani 1 1 d . . .
H92 H 1.2917 0.4053 0.5078 0.060 Uiso 1 1 calc R . .
C66 C 1.4243(10) 0.4101(7) 0.5249(6) 0.064(4) Uani 1 1 d . . .
H91 H 1.4639 0.4580 0.5644 0.076 Uiso 1 1 calc R . .
C39 C 0.7745(6) -0.3411(5) 0.1424(4) 0.0219(17) Uani 1 1 d . . .
C40 C 0.6998(6) -0.3553(6) 0.0749(4) 0.0225(17) Uani 1 1 d . . .
H98 H 0.6960 -0.3065 0.0578 0.027 Uiso 1 1 calc R . .
C44 C 0.7805(6) -0.4145(6) 0.1662(5) 0.031(2) Uani 1 1 d . . .
H100 H 0.8314 -0.4060 0.2101 0.037 Uiso 1 1 calc R . .
C53 C 1.3150(7) -0.1029(6) 0.2878(5) 0.035(2) Uani 1 1 d . . .
H106 H 1.3573 -0.0922 0.2644 0.042 Uiso 1 1 calc R . .
C52 C 1.2451(7) -0.0723(6) 0.2686(5) 0.031(2) Uani 1 1 d . . .
H107 H 1.2428 -0.0388 0.2337 0.038 Uiso 1 1 calc R . .
C54 C 1.3215(7) -0.1488(6) 0.3413(5) 0.036(2) Uani 1 1 d . . .
H105 H 1.3685 -0.1694 0.3543 0.044 Uiso 1 1 calc R . .
C57 C 1.2997(7) 0.0814(6) 0.4164(5) 0.037(2) Uani 1 1 d . . .
C41 C 0.6320(6) -0.4404(6) 0.0335(4) 0.0284(19) Uani 1 1 d . . .
H97 H 0.5832 -0.4487 -0.0114 0.034 Uiso 1 1 calc R . .
C56 C 1.1853(7) -0.1373(7) 0.3547(5) 0.035(2) Uani 1 1 d . . .
H103 H 1.1414 -0.1504 0.3770 0.042 Uiso 1 1 calc R . .
C77 C 1.1852(7) 0.3488(6) 0.0606(5) 0.035(2) Uani 1 1 d . . .
H112 H 1.2229 0.3307 0.0456 0.042 Uiso 1 1 calc R . .
C50 C 1.0415(7) -0.3069(6) 0.2297(6) 0.042(2) Uani 1 1 d . . .
H102 H 1.0389 -0.3101 0.2740 0.051 Uiso 1 1 calc R . .
C55 C 1.2600(8) -0.1646(7) 0.3754(5) 0.042(2) Uani 1 1 d . . .
H104 H 1.2670 -0.1938 0.4130 0.050 Uiso 1 1 calc R . .
C78 C 1.1860(7) 0.4280(6) 0.0494(5) 0.038(2) Uani 1 1 d . . .
H113 H 1.2236 0.4630 0.0259 0.046 Uiso 1 1 calc R . .
C46 C 1.0051(7) -0.2560(8) 0.1218(5) 0.045(3) Uani 1 1 d . . .
H101 H 0.9788 -0.2241 0.0932 0.054 Uiso 1 1 calc R . .
C62 C 1.3931(7) 0.0952(7) 0.4270(7) 0.058(3) Uani 1 1 d . . .
H110 H 1.4190 0.1161 0.3935 0.070 Uiso 1 1 calc R . .
C58 C 1.2602(10) 0.0468(8) 0.4667(5) 0.056(3) Uani 1 1 d . . .
H108 H 1.1957 0.0364 0.4592 0.067 Uiso 1 1 calc R . .
C61 C 1.4532(9) 0.0774(8) 0.4905(7) 0.064(4) Uani 1 1 d . . .
H111 H 1.5180 0.0874 0.4990 0.076 Uiso 1 1 calc R . .
C45 C 1.0025(6) -0.2594(6) 0.1875(5) 0.0278(19) Uani 1 1 d . . .
C42 C 0.6357(6) -0.5148(6) 0.0585(5) 0.033(2) Uani 1 1 d . . .
H121 H 0.5886 -0.5725 0.0310 0.039 Uiso 1 1 calc R . .
C43 C 0.7103(7) -0.5013(6) 0.1245(5) 0.035(2) Uani 1 1 d . . .
H120 H 0.7139 -0.5502 0.1414 0.042 Uiso 1 1 calc R . .
C67 C 1.4688(9) 0.3711(7) 0.5009(6) 0.063(4) Uani 1 1 d . . .
H122 H 1.5386 0.3932 0.5238 0.076 Uiso 1 1 calc R . .
C49 C 1.0846(9) -0.3498(7) 0.2068(8) 0.057(3) Uani 1 1 d . . .
H118 H 1.1121 -0.3805 0.2360 0.068 Uiso 1 1 calc R . .
C48 C 1.0862(9) -0.3466(8) 0.1410(8) 0.065(4) Uani 1 1 d . . .
H117 H 1.1141 -0.3761 0.1253 0.078 Uiso 1 1 calc R . .
C60 C 1.4118(11) 0.0459(9) 0.5368(7) 0.073(4) Uani 1 1 d . . .
H114 H 1.4505 0.0356 0.5780 0.087 Uiso 1 1 calc R . .
C47 C 1.0468(8) -0.3000(9) 0.0976(6) 0.061(3) Uani 1 1 d . . .
H116 H 1.0482 -0.2979 0.0529 0.074 Uiso 1 1 calc R . .
C59 C 1.3162(12) 0.0280(8) 0.5270(6) 0.071(4) Uani 1 1 d . . .
H115 H 1.2898 0.0041 0.5596 0.085 Uiso 1 1 calc R . .
O26 O 0.2811(10) 0.1600(10) 0.1112(6) 0.116(4) Uani 1 1 d . . .
O28 O 0.3400(14) 0.2187(14) 0.0307(10) 0.179(7) Uani 1 1 d . . .
C96 C 0.356(2) 0.2252(17) 0.0958(12) 0.114(7) Uani 1 1 d . . .
C97 C 0.4348(14) 0.2980(16) 0.1500(11) 0.152(11) Uani 1 1 d . . .
H123 H 0.4785 0.3396 0.1311 0.228 Uiso 1 1 calc R . .
H124 H 0.4728 0.2780 0.1864 0.228 Uiso 1 1 calc R . .
H125 H 0.4078 0.3270 0.1702 0.228 Uiso 1 1 calc R . .
C94 C 0.1973(17) 0.0754(19) 0.0578(13) 0.165(11) Uani 1 1 d . . .
H126 H 0.1611 0.0910 0.0160 0.198 Uiso 1 1 calc R . .
H127 H 0.2271 0.0440 0.0429 0.198 Uiso 1 1 calc R . .
C95 C 0.1271(18) 0.017(2) 0.0817(13) 0.215(18) Uani 1 1 d . . .
H128 H 0.1625 0.0125 0.1292 0.323 Uiso 1 1 calc R . .
H129 H 0.0887 -0.0418 0.0503 0.323 Uiso 1 1 calc R . .
H130 H 0.0820 0.0385 0.0820 0.323 Uiso 1 1 calc R . .
O25A O 0.9082(14) 0.942(2) 0.4232(14) 0.151(12) Uani 0.50 1 d P . .
O25B O 0.8722(16) 0.8468(13) 0.4775(9) 0.082(6) Uani 0.50 1 d P . .

loop_
_atom_site_aniso_label
_atom_site_aniso_U_11
_atom_site_aniso_U_22
_atom_site_aniso_U_33
_atom_site_aniso_U_23
_atom_site_aniso_U_13
_atom_site_aniso_U_12
S1 0.0127(12) 0.0051(11) 0.0113(11) 0.0000(9) 0.0086(9) 0.0044(10)
W5 0.02627(19) 0.0334(2) 0.03117(19) -0.00032(16) 0.00174(15) 0.01531(17)
W3 0.0313(2) 0.0248(2) 0.02467(18) 0.00048(14) 0.01227(15) 0.01037(16)
W6 0.0339(2) 0.0314(2) 0.0448(2) 0.00462(17) 0.02291(18) 0.01427(18)
W1 0.0399(2) 0.0305(2) 0.02633(18) -0.00368(15) 0.00717(16) 0.02344(18)
O4 0.026(6) 0.025(6) 0.023(6) 0.000(5) 0.002(5) 0.019(5)
O5 0.009(5) 0.021(6) 0.011(5) -0.005(4) 0.004(4) 0.000(4)
O6 0.031(6) 0.017(6) 0.027(6) -0.004(5) 0.004(5) 0.009(5)
O7 0.038(7) 0.014(6) 0.017(5) 0.004(4) 0.012(5) 0.011(5)
O17 0.075(5) 0.056(5) 0.036(4) 0.013(3) 0.025(4) 0.047(4)
O21 0.094(6) 0.022(4) 0.082(6) 0.003(4) 0.061(5) 0.016(4)
W4 0.0592(3) 0.0268(2) 0.01481(16) 0.00366(14) 0.00974(17) 0.0187(2)
W2 0.0506(2) 0.0327(2) 0.02177(17) 0.00781(15) 0.01113(16) 0.02915(19)
O20 0.087(6) 0.075(6) 0.083(6) 0.027(5) 0.069(5) 0.051(5)
O16 0.091(6) 0.053(5) 0.045(4) 0.017(4) 0.037(4) 0.050(5)
O14 0.057(5) 0.119(8) 0.026(4) 0.005(4) 0.018(3) 0.051(5)
O12 0.059(5) 0.051(5) 0.057(5) 0.023(4) 0.013(4) 0.037(4)
O18 0.045(5) 0.066(6) 0.070(5) -0.023(4) -0.023(4) 0.037(4)
O11 0.049(5) 0.029(4) 0.096(6) 0.019(4) -0.016(4) 0.008(4)
O10 0.044(4) 0.135(8) 0.018(3) 0.005(4) 0.010(3) 0.054(5)
O15 0.067(5) 0.022(4) 0.035(4) -0.002(3) 0.009(4) -0.004(4)
O19 0.078(5) 0.048(5) 0.052(4) 0.011(4) 0.027(4) 0.045(4)
O3 0.046(4) 0.044(4) 0.041(4) -0.008(3) 0.019(3) 0.022(3)
O9 0.036(4) 0.110(7) 0.031(4) 0.007(4) 0.006(3) 0.043(5)
O22 0.070(5) 0.038(4) 0.021(3) 0.001(3) 0.018(3) 0.016(4)
O13 0.096(7) 0.030(4) 0.082(6) -0.005(4) 0.061(5) 0.018(4)
O23 0.099(7) 0.029(4) 0.082(6) 0.003(4) 0.066(5) 0.017(4)
O24 0.062(5) 0.031(4) 0.098(7) 0.018(4) -0.008(5) 0.016(4)
O8 0.049(5) 0.025(4) 0.087(6) 0.008(4) -0.022(4) 0.005(4)
Mo1 0.0193(3) 0.0218(4) 0.0274(4) 0.0043(3) 0.0088(3) 0.0084(3)
N2 0.018(3) 0.019(4) 0.026(3) 0.004(3) 0.009(3) 0.008(3)
N1 0.017(3) 0.015(3) 0.024(3) 0.002(3) 0.008(3) 0.008(3)
N4 0.019(3) 0.017(3) 0.021(3) 0.005(3) 0.005(3) 0.007(3)
N3 0.018(3) 0.018(4) 0.030(4) 0.004(3) 0.009(3) 0.009(3)
O1 0.026(3) 0.029(3) 0.031(3) 0.003(3) 0.013(3) 0.009(3)
O2 0.034(3) 0.029(3) 0.031(3) 0.006(3) 0.012(3) 0.016(3)
C27 0.025(4) 0.018(4) 0.030(4) 0.006(3) 0.020(4) 0.006(4)
C21 0.024(4) 0.017(4) 0.029(4) 0.004(3) 0.011(4) 0.011(4)
C5 0.019(4) 0.019(4) 0.018(4) 0.003(3) 0.006(3) 0.008(3)
C4 0.014(4) 0.020(4) 0.022(4) 0.004(3) 0.006(3) 0.002(3)
C6 0.020(4) 0.018(4) 0.018(4) 0.005(3) 0.007(3) 0.006(3)
C9 0.022(4) 0.021(4) 0.025(4) 0.004(3) 0.009(3) 0.011(4)
C2 0.017(4) 0.023(4) 0.021(4) 0.006(3) 0.009(3) 0.006(3)
C1 0.018(4) 0.026(5) 0.025(4) 0.003(3) 0.006(3) 0.011(4)
C3 0.014(4) 0.024(4) 0.018(4) 0.000(3) 0.005(3) 0.007(3)
C20 0.023(4) 0.024(4) 0.016(4) -0.001(3) 0.005(3) 0.012(4)
C22 0.027(5) 0.037(5) 0.032(5) 0.008(4) 0.014(4) 0.017(4)
C26 0.025(5) 0.034(5) 0.031(5) -0.003(4) 0.007(4) 0.012(4)
C24 0.034(5) 0.036(6) 0.059(6) 0.010(5) 0.023(5) 0.022(5)
C23 0.025(5) 0.043(6) 0.044(6) 0.006(5) 0.010(4) 0.018(5)
C25 0.039(5) 0.036(6) 0.039(5) -0.004(4) 0.021(5) 0.014(5)
C16 0.020(4) 0.019(4) 0.024(4) 0.004(3) 0.012(3) 0.008(4)
C81 0.025(4) 0.021(4) 0.021(4) 0.006(3) 0.011(3) 0.010(4)
C10 0.018(4) 0.026(5) 0.022(4) 0.001(3) 0.009(3) 0.009(4)
C18 0.023(4) 0.017(4) 0.019(4) -0.001(3) 0.007(3) 0.008(3)
C17 0.025(4) 0.018(4) 0.019(4) 0.002(3) 0.010(3) 0.010(4)
C87 0.017(4) 0.021(4) 0.026(4) 0.011(3) 0.013(3) 0.007(3)
C19 0.023(4) 0.021(4) 0.018(4) 0.000(3) 0.003(3) 0.012(4)
C11 0.013(4) 0.023(4) 0.025(4) 0.003(3) 0.009(3) 0.008(3)
C14 0.016(4) 0.018(4) 0.024(4) 0.001(3) 0.008(3) 0.005(3)
C75 0.022(4) 0.025(5) 0.020(4) 0.005(3) 0.009(3) 0.010(4)
C86 0.031(5) 0.029(5) 0.032(5) 0.008(4) 0.013(4) 0.018(4)
C12 0.015(4) 0.023(5) 0.029(4) -0.001(3) 0.004(3) 0.010(4)
C80 0.032(5) 0.032(5) 0.031(5) 0.009(4) 0.015(4) 0.015(4)
C69 0.018(4) 0.027(5) 0.019(4) 0.005(3) 0.006(3) 0.005(4)
C13 0.016(4) 0.024(5) 0.029(4) 0.003(4) 0.005(3) 0.010(4)
C15 0.023(4) 0.027(5) 0.019(4) 0.004(3) 0.010(3) 0.014(4)
C85 0.033(5) 0.047(6) 0.024(4) 0.006(4) 0.007(4) 0.021(5)
C76 0.027(4) 0.023(5) 0.023(4) 0.004(3) 0.009(4) 0.008(4)
C82 0.037(5) 0.025(5) 0.030(4) 0.005(4) 0.015(4) 0.016(4)
C89 0.040(5) 0.028(5) 0.041(5) 0.007(4) 0.023(4) 0.020(4)
C88 0.025(4) 0.025(5) 0.031(4) 0.007(4) 0.008(4) 0.011(4)
C92 0.022(4) 0.027(5) 0.029(4) 0.006(4) 0.010(4) 0.012(4)
C83 0.042(5) 0.035(5) 0.042(5) 0.020(4) 0.023(4) 0.028(5)
C79 0.049(6) 0.033(5) 0.036(5) 0.015(4) 0.022(5) 0.020(5)
C91 0.027(5) 0.042(6) 0.035(5) 0.017(4) 0.011(4) 0.020(4)
C90 0.033(5) 0.043(6) 0.049(6) 0.021(5) 0.024(4) 0.027(5)
C84 0.037(5) 0.042(6) 0.029(5) 0.017(4) 0.012(4) 0.022(5)
C8 0.021(4) 0.018(4) 0.017(4) 0.001(3) 0.006(3) 0.008(3)
C33 0.018(4) 0.020(4) 0.023(4) 0.001(3) 0.011(3) 0.007(3)
C34 0.022(4) 0.025(5) 0.022(4) 0.001(3) 0.008(3) 0.009(4)
C7 0.028(4) 0.019(4) 0.015(4) 0.00(2) 0.0087(6) 0.0116(6)
C28 0.026(5) 0.034(5) 0.044(5) 0.009(4) 0.022(4) 0.014(4)
C38 0.021(4) 0.024(5) 0.028(4) 0.006(4) 0.010(3) 0.009(4)
C35 0.026(5) 0.027(5) 0.025(4) -0.007(4) 0.007(4) 0.006(4)
C37 0.038(5) 0.028(5) 0.034(5) 0.010(4) 0.023(4) 0.012(4)
C32 0.029(5) 0.032(5) 0.030(5) 0.006(4) 0.017(4) 0.009(4)
C29 0.032(5) 0.028(5) 0.059(6) 0.004(5) 0.030(5) 0.008(4)
C31 0.059(7) 0.036(6) 0.036(5) 0.012(4) 0.030(5) 0.020(5)
C36 0.028(5) 0.025(5) 0.040(5) -0.002(4) 0.019(4) 0.000(4)
C30 0.057(7) 0.029(5) 0.052(6) 0.011(5) 0.042(5) 0.018(5)
C70 0.027(4) 0.026(5) 0.024(4) 0.001(4) 0.008(4) 0.010(4)
C74 0.026(5) 0.030(5) 0.029(4) 0.010(4) 0.013(4) 0.008(4)
C72 0.035(5) 0.028(5) 0.029(5) 0.006(4) 0.013(4) -0.003(4)
C71 0.039(5) 0.025(5) 0.022(4) 0.004(4) 0.016(4) 0.008(4)
C51 0.022(4) 0.018(4) 0.028(4) 0.000(3) 0.007(3) 0.008(4)
C63 0.028(4) 0.022(4) 0.026(4) 0.005(3) 0.007(4) 0.014(4)
C64 0.037(5) 0.033(5) 0.036(5) 0.009(4) 0.012(4) 0.017(5)
C68 0.023(5) 0.019(5) 0.057(6) 0.000(4) -0.008(4) 0.006(4)
C73 0.032(5) 0.050(7) 0.028(5) 0.008(4) 0.013(4) 0.011(5)
C65 0.072(8) 0.036(6) 0.033(5) 0.003(5) 0.009(5) 0.028(6)
C66 0.091(10) 0.026(6) 0.033(6) -0.003(4) -0.010(6) 0.025(6)
C39 0.018(4) 0.022(4) 0.020(4) 0.002(3) 0.007(3) 0.006(4)
C40 0.022(4) 0.029(5) 0.021(4) 0.007(3) 0.011(3) 0.013(4)
C44 0.027(5) 0.027(5) 0.028(4) 0.005(4) 0.004(4) 0.011(4)
C53 0.029(5) 0.037(6) 0.049(6) 0.008(4) 0.021(4) 0.020(4)
C52 0.035(5) 0.029(5) 0.038(5) 0.011(4) 0.020(4) 0.018(4)
C54 0.035(5) 0.043(6) 0.042(5) 0.008(4) 0.014(4) 0.030(5)
C57 0.032(5) 0.022(5) 0.041(5) -0.004(4) -0.003(4) 0.015(4)
C41 0.019(4) 0.033(5) 0.021(4) -0.002(4) 0.004(3) 0.008(4)
C56 0.045(6) 0.051(6) 0.036(5) 0.022(5) 0.031(4) 0.033(5)
C77 0.028(5) 0.042(6) 0.033(5) 0.009(4) 0.016(4) 0.014(4)
C50 0.044(6) 0.030(5) 0.073(7) 0.018(5) 0.039(5) 0.023(5)
C55 0.053(6) 0.054(7) 0.043(5) 0.024(5) 0.028(5) 0.041(6)
C78 0.033(5) 0.039(6) 0.033(5) 0.017(4) 0.017(4) 0.007(5)
C46 0.031(5) 0.066(7) 0.032(5) -0.008(5) 0.010(4) 0.022(5)
C62 0.029(5) 0.031(6) 0.088(9) 0.008(6) 0.000(6) 0.014(5)
C58 0.091(9) 0.058(8) 0.036(6) 0.014(5) 0.022(6) 0.055(7)
C61 0.045(7) 0.040(7) 0.080(9) 0.004(6) -0.001(6) 0.021(6)
C45 0.023(4) 0.019(4) 0.034(5) -0.006(4) 0.010(4) 0.007(4)
C42 0.024(5) 0.027(5) 0.034(5) -0.008(4) 0.009(4) 0.006(4)
C43 0.034(5) 0.025(5) 0.040(5) 0.003(4) 0.014(4) 0.010(4)
C67 0.047(7) 0.029(6) 0.064(7) 0.002(5) -0.019(6) 0.013(5)
C49 0.058(7) 0.043(7) 0.103(10) 0.027(7) 0.054(7) 0.034(6)
C48 0.044(7) 0.043(7) 0.100(11) -0.023(7) 0.040(7) 0.010(6)
C60 0.076(10) 0.058(9) 0.046(7) 0.003(6) -0.005(7) 0.027(8)
C47 0.046(7) 0.087(10) 0.042(6) -0.013(6) 0.021(5) 0.024(7)
C59 0.116(12) 0.050(8) 0.048(7) 0.015(6) 0.020(7) 0.052(8)
O26 0.096(9) 0.155(13) 0.084(8) 0.004(8) 0.022(7) 0.065(9)
O28 0.206(18) 0.26(2) 0.146(14) 0.107(15) 0.090(13) 0.152(17)
C96 0.16(2) 0.15(2) 0.116(16) 0.075(16) 0.097(17) 0.120(19)
C97 0.088(13) 0.21(2) 0.130(17) -0.082(17) 0.013(12) 0.080(15)
C94 0.100(16) 0.20(3) 0.120(18) -0.033(18) -0.026(15) 0.068(18)
C95 0.096(17) 0.36(5) 0.13(2) 0.13(3) 0.048(15) 0.06(2)
O25A 0.035(11) 0.17(3) 0.13(2) -0.07(2) -0.023(12) 0.004(14)
O25B 0.116(16) 0.088(14) 0.064(11) 0.000(10) 0.020(11) 0.081(13)

loop_
_atom_type_symbol
_atom_type_description
_atom_type_scat_dispersion_real
_atom_type_scat_dispersion_imag
_atom_type_scat_source
C C 0.0033 0.0016 'International Tables Vol C Tables 4.2.6.8 and 6.1.1.4'
H H 0.0000 0.0000 'International Tables Vol C Tables 4.2.6.8 and 6.1.1.4'
N N 0.0061 0.0033 'International Tables Vol C Tables 4.2.6.8 and 6.1.1.4'
O O 0.0106 0.0060 'International Tables Vol C Tables 4.2.6.8 and 6.1.1.4'
S S 0.1246 0.1234 'International Tables Vol C Tables 4.2.6.8 and 6.1.1.4'
Mo Mo -1.6832 0.6857 'International Tables Vol C Tables 4.2.6.8 and 6.1.1.4'
W W -0.8490 6.8722 'International Tables Vol C Tables 4.2.6.8 and 6.1.1.4'

loop_
_geom_angle_atom_site_label_1
_geom_angle_atom_site_label_2
_geom_angle_atom_site_label_3
_geom_angle
_geom_angle_site_symmetry_1
_geom_angle_site_symmetry_3
_geom_angle_publ_flag
O7 S1 O7 179.997(3) . 2_766 ?
O7 S1 O6 112.6(6) . 2_766 ?
O7 S1 O6 67.4(6) 2_766 2_766 ?
O7 S1 O6 67.4(6) . . ?
O7 S1 O6 112.6(6) 2_766 . ?
O6 S1 O6 180.0(10) 2_766 . ?
O7 S1 O5 112.9(5) . 2_766 ?
O7 S1 O5 67.1(5) 2_766 2_766 ?
O6 S1 O5 108.6(5) 2_766 2_766 ?
O6 S1 O5 71.4(5) . 2_766 ?
O7 S1 O5 67.1(5) . . ?
O7 S1 O5 112.9(5) 2_766 . ?
O6 S1 O5 71.4(5) 2_766 . ?
O6 S1 O5 108.6(5) . . ?
O5 S1 O5 180.00(19) 2_766 . ?
O7 S1 O4 70.6(6) . 2_766 ?
O7 S1 O4 109.4(6) 2_766 2_766 ?
O6 S1 O4 72.9(6) 2_766 2_766 ?
O6 S1 O4 107.1(6) . 2_766 ?
O5 S1 O4 74.1(5) 2_766 2_766 ?
O5 S1 O4 105.9(5) . 2_766 ?
O7 S1 O4 109.4(6) . . ?
O7 S1 O4 70.6(6) 2_766 . ?
O6 S1 O4 107.1(6) 2_766 . ?
O6 S1 O4 72.9(6) . . ?
O5 S1 O4 105.9(5) 2_766 . ?
O5 S1 O4 74.1(5) . . ?
O4 S1 O4 179.998(4) 2_766 . ?
O18 W5 O13 104.4(4) . 2_766 ?
O18 W5 O21 104.1(4) . . ?
O13 W5 O21 85.9(3) 2_766 . ?
O18 W5 O19 104.3(4) . . ?
O13 W5 O19 88.2(3) 2_766 . ?
O21 W5 O19 151.6(4) . . ?
O18 W5 O17 104.5(4) . . ?
O13 W5 O17 151.1(4) 2_766 . ?
O21 W5 O17 85.8(3) . . ?
O19 W5 O17 86.0(3) . . ?
O18 W5 O6 161.4(5) . . ?
O13 W5 O6 62.7(4) 2_766 . ?
O21 W5 O6 63.4(4) . . ?
O19 W5 O6 89.2(4) . . ?
O17 W5 O6 88.9(3) . . ?
O15 W3 O17 102.9(3) . . ?
O15 W3 O10 104.0(4) . . ?
O17 W3 O10 88.8(3) . . ?
O15 W3 O16 103.6(4) . . ?
O17 W3 O16 86.9(3) . . ?
O10 W3 O16 152.4(4) . . ?
O15 W3 O14 103.7(4) . . ?
O17 W3 O14 153.4(4) . . ?
O10 W3 O14 85.7(3) . . ?
O16 W3 O14 86.1(3) . . ?
O15 W3 O5 162.0(4) . . ?
O17 W3 O5 91.1(3) . . ?
O10 W3 O5 64.5(4) . . ?
O16 W3 O5 88.3(3) . . ?
O14 W3 O5 63.1(4) . . ?
O20 W6 O16 103.5(4) . . ?
O20 W6 O19 103.0(4) . . ?
O16 W6 O19 86.8(3) . . ?
O20 W6 O24 103.8(5) . 2_766 ?
O16 W6 O24 88.2(3) . 2_766 ?
O19 W6 O24 153.2(4) . 2_766 ?
O20 W6 O8 104.1(4) . 2_766 ?
O16 W6 O8 152.4(4) . 2_766 ?
O19 W6 O8 86.8(3) . 2_766 ?
O24 W6 O8 85.5(3) 2_766 2_766 ?
O20 W6 O4 161.0(4) . 2_766 ?
O16 W6 O4 90.1(4) . 2_766 ?
O19 W6 O4 90.9(3) . 2_766 ?
O24 W6 O4 62.8(4) 2_766 2_766 ?
O8 W6 O4 63.2(4) 2_766 2_766 ?
O3 W1 O8 103.7(4) . . ?
O3 W1 O9 103.3(3) . . ?
O8 W1 O9 88.8(4) . . ?
O3 W1 O10 103.4(4) . . ?
O8 W1 O10 152.8(4) . . ?
O9 W1 O10 86.4(3) . . ?
O3 W1 O11 103.6(4) . . ?
O8 W1 O11 86.3(3) . . ?
O9 W1 O11 153.0(4) . . ?
O10 W1 O11 86.1(4) . . ?
S1 O4 O7 51.5(5) . 2_766 ?
S1 O4 O6 52.0(5) . . ?
O7 O4 O6 86.9(7) 2_766 . ?
S1 O4 O5 51.8(5) . . ?
O7 O4 O5 86.6(7) 2_766 . ?
O6 O4 O5 83.6(7) . . ?
S1 O4 W6 126.7(6) . 2_766 ?
O7 O4 W6 75.2(6) 2_766 2_766 ?
O6 O4 W6 134.6(7) . 2_766 ?
O5 O4 W6 134.8(6) . 2_766 ?
S1 O4 W4 123.8(5) . . ?
O7 O4 W4 134.9(6) 2_766 . ?
O6 O4 W4 71.8(5) . . ?
O5 O4 W4 128.0(6) . . ?
W6 O4 W4 91.9(4) 2_766 . ?
S1 O5 O7 54.3(5) . . ?
S1 O5 O6 53.9(5) . 2_766 ?
O7 O5 O6 92.2(7) . 2_766 ?
S1 O5 O4 54.1(5) . . ?
O7 O5 O4 89.0(7) . . ?
O6 O5 O4 85.9(7) 2_766 . ?
S1 O5 W3 128.4(5) . . ?
O7 O5 W3 74.1(5) . . ?
O6 O5 W3 137.8(7) 2_766 . ?
O4 O5 W3 132.2(6) . . ?
S1 O6 O7 54.6(6) . . ?
S1 O6 O5 54.8(5) . 2_766 ?
O7 O6 O5 93.2(8) . 2_766 ?
S1 O6 O4 55.1(5) . . ?
O7 O6 O4 90.3(8) . . ?
O5 O6 O4 86.7(7) 2_766 . ?
S1 O6 W5 128.6(7) . . ?
O7 O6 W5 74.0(6) . . ?
O5 O6 W5 135.8(7) 2_766 . ?
O4 O6 W5 134.2(7) . . ?
S1 O7 O6 58.0(6) . . ?
S1 O7 O5 58.6(6) . . ?
O6 O7 O5 97.1(8) . . ?
S1 O7 O4 57.9(6) . 2_766 ?
O6 O7 O4 93.8(8) . 2_766 ?
O5 O7 O4 93.3(7) . 2_766 ?
W3 O17 W5 143.3(4) . . ?
W4 O21 W5 143.8(5) . . ?
O22 W4 O24 104.0(4) . . ?
O22 W4 O11 103.7(4) . . ?
O24 W4 O11 86.9(3) . . ?
O22 W4 O21 103.1(4) . . ?
O24 W4 O21 152.9(4) . . ?
O11 W4 O21 88.9(4) . . ?
O22 W4 O23 103.4(4) . . ?
O24 W4 O23 86.0(4) . . ?
O11 W4 O23 152.9(4) . . ?
O21 W4 O23 85.6(3) . . ?
O22 W4 O4 160.4(4) . . ?
O24 W4 O4 61.8(4) . . ?
O11 W4 O4 64.1(4) . . ?
O21 W4 O4 92.3(4) . . ?
O23 W4 O4 89.6(4) . . ?
O12 W2 O14 103.5(4) . . ?
O12 W2 O23 103.9(4) . 2_766 ?
O14 W2 O23 89.1(4) . 2_766 ?
O12 W2 O13 103.7(4) . . ?
O14 W2 O13 152.7(4) . . ?
O23 W2 O13 86.2(3) 2_766 . ?
O12 W2 O9 103.8(4) . . ?
O14 W2 O9 85.6(3) . . ?
O23 W2 O9 152.3(4) 2_766 . ?
O13 W2 O9 86.2(3) . . ?
W6 O16 W3 143.4(4) . . ?
W2 O14 W3 142.8(5) . . ?
W4 O11 W1 141.9(5) . . ?
W3 O10 W1 142.9(5) . . ?
W6 O19 W5 143.1(4) . . ?
W1 O9 W2 142.9(4) . . ?
W5 O13 W2 144.0(5) 2_766 . ?
W2 O23 W4 143.5(5) 2_766 . ?
W4 O24 W6 142.6(6) . 2_766 ?
W1 O8 W6 142.7(5) . 2_766 ?
O1 Mo1 N4 100.7(3) . . ?
O1 Mo1 N2 100.5(3) . . ?
N4 Mo1 N2 158.8(3) . . ?
O1 Mo1 N1 101.7(3) . . ?
N4 Mo1 N1 87.7(2) . . ?
N2 Mo1 N1 88.6(2) . . ?
O1 Mo1 N3 100.9(3) . . ?
N4 Mo1 N3 87.7(2) . . ?
N2 Mo1 N3 87.7(2) . . ?
N1 Mo1 N3 157.3(3) . . ?
O1 Mo1 O2 178.6(3) . . ?
N4 Mo1 O2 78.3(2) . . ?
N2 Mo1 O2 80.6(2) . . ?
N1 Mo1 O2 79.2(2) . . ?
N3 Mo1 O2 78.2(2) . . ?
C9 N2 C6 107.6(6) . . ?
C9 N2 Mo1 118.5(5) . . ?
C6 N2 Mo1 118.1(5) . . ?
C4 N1 C1 106.8(6) . . ?
C4 N1 Mo1 123.9(5) . . ?
C1 N1 Mo1 125.9(5) . . ?
C19 N4 C16 107.1(6) . . ?
C19 N4 Mo1 119.1(5) . . ?
C16 N4 Mo1 118.9(5) . . ?
C11 N3 C14 107.4(6) . . ?
C11 N3 Mo1 124.0(5) . . ?
C14 N3 Mo1 123.5(5) . . ?
C32 C27 C28 118.6(8) . . ?
C32 C27 C3 119.4(7) . . ?
C28 C27 C3 122.0(7) . . ?
C26 C21 C22 118.0(7) . . ?
C26 C21 C2 120.8(7) . . ?
C22 C21 C2 121.1(7) . . ?
C6 C5 C4 123.3(7) . . ?
C6 C5 C33 119.0(7) . . ?
C4 C5 C33 117.6(7) . . ?
N1 C4 C5 122.3(7) . . ?
N1 C4 C3 108.8(7) . . ?
C5 C4 C3 128.5(7) . . ?
N2 C6 C5 122.4(7) . . ?
N2 C6 C7 108.1(6) . . ?
C5 C6 C7 129.4(7) . . ?
N2 C9 C10 122.4(7) . . ?
N2 C9 C8 108.9(7) . . ?
C10 C9 C8 128.5(7) . . ?
C3 C2 C1 107.2(7) . . ?
C3 C2 C21 125.7(7) . . ?
C1 C2 C21 126.8(7) . . ?
N1 C1 C20 122.4(7) . . ?
N1 C1 C2 109.3(7) . . ?
C20 C1 C2 128.3(7) . . ?
C2 C3 C4 107.7(7) . . ?
C2 C3 C27 125.4(7) . . ?
C4 C3 C27 126.3(7) . . ?
C19 C20 C1 123.0(7) . . ?
C19 C20 C87 117.0(7) . . ?
C1 C20 C87 119.9(7) . . ?
C23 C22 C21 120.8(8) . . ?
C23 C22 H42 119.6 . . ?
C21 C22 H42 119.6 . . ?
C25 C26 C21 120.4(8) . . ?
C25 C26 H38 119.8 . . ?
C21 C26 H38 119.8 . . ?
C23 C24 C25 119.6(8) . . ?
C23 C24 H40 120.2 . . ?
C25 C24 H40 120.2 . . ?
C24 C23 C22 120.3(8) . . ?
C24 C23 H41 119.8 . . ?
C22 C23 H41 119.8 . . ?
C24 C25 C26 120.8(9) . . ?
C24 C25 H39 119.6 . . ?
C26 C25 H39 119.6 . . ?
N4 C16 C15 121.8(7) . . ?
N4 C16 C17 109.1(6) . . ?
C15 C16 C17 128.8(7) . . ?
C82 C81 C86 118.1(7) . . ?
C82 C81 C18 122.8(7) . . ?
C86 C81 C18 119.0(7) . . ?
C9 C10 C11 123.0(7) . . ?
C9 C10 C51 119.4(7) . . ?
C11 C10 C51 117.6(7) . . ?
C17 C18 C19 108.1(6) . . ?
C17 C18 C81 124.2(7) . . ?
C19 C18 C81 127.0(7) . . ?
C18 C17 C16 106.5(7) . . ?
C18 C17 C75 126.8(7) . . ?
C16 C17 C75 125.4(7) . . ?
C88 C87 C92 118.9(7) . . ?
C88 C87 C20 120.2(7) . . ?
C92 C87 C20 120.8(7) . . ?
N4 C19 C20 123.2(7) . . ?
N4 C19 C18 108.8(7) . . ?
C20 C19 C18 127.9(7) . . ?
N3 C11 C10 123.3(7) . . ?
N3 C11 C12 109.5(7) . . ?
C10 C11 C12 127.3(7) . . ?
N3 C14 C15 121.8(7) . . ?
N3 C14 C13 108.3(6) . . ?
C15 C14 C13 129.4(7) . . ?
C76 C75 C80 118.5(8) . . ?
C76 C75 C17 119.5(7) . . ?
C80 C75 C17 121.9(7) . . ?
C85 C86 C81 120.5(8) . . ?
C85 C86 H58 119.8 . . ?
C81 C86 H58 119.8 . . ?
C13 C12 C11 106.7(6) . . ?
C13 C12 C57 125.6(7) . . ?
C11 C12 C57 126.0(7) . . ?
C79 C80 C75 119.7(8) . . ?
C79 C80 H62 120.1 . . ?
C75 C80 H62 120.1 . . ?
C70 C69 C74 118.1(8) . . ?
C70 C69 C15 122.3(7) . . ?
C74 C69 C15 119.6(8) . . ?
C12 C13 C14 107.8(7) . . ?
C12 C13 C63 125.3(7) . . ?
C14 C13 C63 125.6(7) . . ?
C16 C15 C14 122.2(7) . . ?
C16 C15 C69 119.7(7) . . ?
C14 C15 C69 118.1(7) . . ?
C84 C85 C86 120.6(9) . . ?
C84 C85 H57 119.7 . . ?
C86 C85 H57 119.7 . . ?
C77 C76 C75 121.1(8) . . ?
C77 C76 H64 119.5 . . ?
C75 C76 H64 119.5 . . ?
C83 C82 C81 121.0(8) . . ?
C83 C82 H54 119.5 . . ?
C81 C82 H54 119.5 . . ?
C90 C89 C88 119.1(8) . . ?
C90 C89 H48 120.4 . . ?
C88 C89 H48 120.4 . . ?
C87 C88 C89 121.0(8) . . ?
C87 C88 H47 119.5 . . ?
C89 C88 H47 119.5 . . ?
C91 C92 C87 120.7(8) . . ?
C91 C92 H46 119.7 . . ?
C87 C92 H46 119.7 . . ?
C84 C83 C82 120.1(8) . . ?
C84 C83 H55 119.9 . . ?
C82 C83 H55 119.9 . . ?
C78 C79 C80 120.5(9) . . ?
C78 C79 H63 119.8 . . ?
C80 C79 H63 119.8 . . ?
C90 C91 C92 119.7(8) . . ?
C90 C91 H50 120.1 . . ?
C92 C91 H50 120.1 . . ?
C91 C90 C89 120.5(8) . . ?
C91 C90 H49 119.8 . . ?
C89 C90 H49 119.8 . . ?
C85 C84 C83 119.7(8) . . ?
C85 C84 H56 120.1 . . ?
C83 C84 H56 120.1 . . ?
C7 C8 C9 107.1(7) . . ?
C7 C8 C45 124.6(7) . . ?
C9 C8 C45 126.7(7) . . ?
C34 C33 C38 118.9(7) . . ?
C34 C33 C5 120.3(7) . . ?
C38 C33 C5 120.8(7) . . ?
C35 C34 C33 120.5(8) . . ?
C35 C34 H77 119.8 . . ?
C33 C34 H77 119.8 . . ?
C8 C7 C6 108.0(7) . . ?
C8 C7 C39 123.7(7) . . ?
C6 C7 C39 128.0(7) . . ?
C29 C28 C27 120.7(8) . . ?
C29 C28 H84 119.7 . . ?
C27 C28 H84 119.7 . . ?
C33 C38 C37 120.4(7) . . ?
C33 C38 H73 119.8 . . ?
C37 C38 H73 119.8 . . ?
C36 C35 C34 120.3(8) . . ?
C36 C35 H76 119.8 . . ?
C34 C35 H76 119.8 . . ?
C36 C37 C38 119.3(8) . . ?
C36 C37 H74 120.3 . . ?
C38 C37 H74 120.3 . . ?
C27 C32 C31 120.7(8) . . ?
C27 C32 H80 119.7 . . ?
C31 C32 H80 119.7 . . ?
C28 C29 C30 120.8(9) . . ?
C28 C29 H83 119.6 . . ?
C30 C29 H83 119.6 . . ?
C30 C31 C32 119.7(9) . . ?
C30 C31 H81 120.2 . . ?
C32 C31 H81 120.2 . . ?
C35 C36 C37 120.6(8) . . ?
C35 C36 H75 119.7 . . ?
C37 C36 H75 119.7 . . ?
C31 C30 C29 119.6(9) . . ?
C31 C30 H82 120.2 . . ?
C29 C30 H82 120.2 . . ?
C71 C70 C69 121.5(8) . . ?
C71 C70 H85 119.2 . . ?
C69 C70 H85 119.2 . . ?
C73 C74 C69 120.5(9) . . ?
C73 C74 H89 119.8 . . ?
C69 C74 H89 119.8 . . ?
C71 C72 C73 120.1(9) . . ?
C71 C72 H87 119.9 . . ?
C73 C72 H87 119.9 . . ?
C72 C71 C70 119.6(9) . . ?
C72 C71 H86 120.2 . . ?
C70 C71 H86 120.2 . . ?
C52 C51 C56 119.3(7) . . ?
C52 C51 C10 120.4(7) . . ?
C56 C51 C10 120.3(8) . . ?
C68 C63 C64 117.7(8) . . ?
C68 C63 C13 123.4(8) . . ?
C64 C63 C13 118.6(7) . . ?
C63 C64 C65 121.9(9) . . ?
C63 C64 H93 119.1 . . ?
C65 C64 H93 119.1 . . ?
C67 C68 C63 120.7(10) . . ?
C67 C68 H94 119.7 . . ?
C63 C68 H94 119.7 . . ?
C74 C73 C72 120.2(9) . . ?
C74 C73 H90 119.9 . . ?
C72 C73 H90 119.9 . . ?
C66 C65 C64 118.6(11) . . ?
C66 C65 H92 120.7 . . ?
C64 C65 H92 120.7 . . ?
C65 C66 C67 120.6(10) . . ?
C65 C66 H91 119.7 . . ?
C67 C66 H91 119.7 . . ?
C44 C39 C40 118.8(7) . . ?
C44 C39 C7 120.4(7) . . ?
C40 C39 C7 120.7(7) . . ?
C41 C40 C39 120.8(7) . . ?
C41 C40 H98 119.6 . . ?
C39 C40 H98 119.6 . . ?
C39 C44 C43 120.4(7) . . ?
C39 C44 H100 119.8 . . ?
C43 C44 H100 119.8 . . ?
C54 C53 C52 119.7(9) . . ?
C54 C53 H106 120.1 . . ?
C52 C53 H106 120.1 . . ?
C51 C52 C53 121.0(8) . . ?
C51 C52 H107 119.5 . . ?
C53 C52 H107 119.5 . . ?
C55 C54 C53 120.4(8) . . ?
C55 C54 H105 119.8 . . ?
C53 C54 H105 119.8 . . ?
C62 C57 C58 119.2(10) . . ?
C62 C57 C12 123.6(10) . . ?
C58 C57 C12 117.3(8) . . ?
C40 C41 C42 120.5(7) . . ?
C40 C41 H97 119.7 . . ?
C42 C41 H97 119.7 . . ?
C51 C56 C55 118.8(8) . . ?
C51 C56 H103 120.6 . . ?
C55 C56 H103 120.6 . . ?
C78 C77 C76 119.5(9) . . ?
C78 C77 H112 120.2 . . ?
C76 C77 H112 120.2 . . ?
C45 C50 C49 120.7(10) . . ?
C45 C50 H102 119.7 . . ?
C49 C50 H102 119.7 . . ?
C54 C55 C56 120.9(8) . . ?
C54 C55 H104 119.6 . . ?
C56 C55 H104 119.6 . . ?
C77 C78 C79 120.7(9) . . ?
C77 C78 H113 119.7 . . ?
C79 C78 H113 119.7 . . ?
C45 C46 C47 120.6(10) . . ?
C45 C46 H101 119.7 . . ?
C47 C46 H101 119.7 . . ?
C57 C62 C61 120.1(13) . . ?
C57 C62 H110 120.0 . . ?
C61 C62 H110 120.0 . . ?
C59 C58 C57 121.2(12) . . ?
C59 C58 H108 119.4 . . ?
C57 C58 H108 119.4 . . ?
C60 C61 C62 117.7(12) . . ?
C60 C61 H111 121.2 . . ?
C62 C61 H111 121.2 . . ?
C46 C45 C50 119.4(9) . . ?
C46 C45 C8 117.8(8) . . ?
C50 C45 C8 122.7(8) . . ?
C43 C42 C41 119.1(8) . . ?
C43 C42 H121 120.4 . . ?
C41 C42 H121 120.4 . . ?
C42 C43 C44 120.4(8) . . ?
C42 C43 H120 119.8 . . ?
C44 C43 H120 119.8 . . ?
C66 C67 C68 120.5(10) . . ?
C66 C67 H122 119.8 . . ?
C68 C67 H122 119.8 . . ?
C48 C49 C50 119.5(11) . . ?
C48 C49 H118 120.3 . . ?
C50 C49 H118 120.3 . . ?
C49 C48 C47 120.9(10) . . ?
C49 C48 H117 119.6 . . ?
C47 C48 H117 119.6 . . ?
C61 C60 C59 124.3(12) . . ?
C61 C60 H114 117.9 . . ?
C59 C60 H114 117.9 . . ?
C48 C47 C46 119.0(11) . . ?
C48 C47 H116 120.5 . . ?
C46 C47 H116 120.5 . . ?
C60 C59 C58 117.5(14) . . ?
C60 C59 H115 121.2 . . ?
C58 C59 H115 121.2 . . ?
C96 O26 C94 122.4(19) . . ?
O28 C96 O26 116(2) . . ?
O28 C96 C97 125(2) . . ?
O26 C96 C97 118(2) . . ?
C96 C97 H123 109.5 . . ?
C96 C97 H124 109.5 . . ?
H123 C97 H124 109.5 . . ?
C96 C97 H125 109.5 . . ?
H123 C97 H125 109.5 . . ?
H124 C97 H125 109.5 . . ?
C95 C94 O26 115(2) . . ?
C95 C94 H126 108.5 . . ?
O26 C94 H126 108.5 . . ?
C95 C94 H127 108.5 . . ?
O26 C94 H127 108.5 . . ?
H126 C94 H127 107.5 . . ?
C94 C95 H128 109.5 . . ?
C94 C95 H129 109.5 . . ?
H128 C95 H129 109.5 . . ?
C94 C95 H130 109.5 . . ?
H128 C95 H130 109.5 . . ?
H129 C95 H130 109.5 . . ?

loop_
_geom_bond_atom_site_label_1
_geom_bond_atom_site_label_2
_geom_bond_distance
_geom_bond_site_symmetry_2
_geom_bond_publ_flag
S1 O7 1.403(11) . ?
S1 O7 1.403(11) 2_766 ?
S1 O6 1.460(11) 2_766 ?
S1 O6 1.460(11) . ?
S1 O5 1.476(10) 2_766 ?
S1 O5 1.476(10) . ?
S1 O4 1.520(11) 2_766 ?
S1 O4 1.520(11) . ?
W5 O18 1.656(7) . ?
W5 O13 1.893(7) 2_766 ?
W5 O21 1.899(8) . ?
W5 O19 1.903(7) . ?
W5 O17 1.917(7) . ?
W5 O6 2.515(11) . ?
W3 O15 1.678(7) . ?
W3 O17 1.874(6) . ?
W3 O10 1.890(7) . ?
W3 O16 1.897(7) . ?
W3 O14 1.909(7) . ?
W3 O5 2.475(10) . ?
W6 O20 1.671(7) . ?
W6 O16 1.887(7) . ?
W6 O19 1.894(7) . ?
W6 O24 1.896(8) 2_766 ?
W6 O8 1.918(7) 2_766 ?
W6 O4 2.467(12) 2_766 ?
W1 O3 1.679(6) . ?
W1 O8 1.879(8) . ?
W1 O9 1.882(7) . ?
W1 O10 1.890(7) . ?
W1 O11 1.899(7) . ?
O4 O7 1.692(15) 2_766 ?
O4 O6 1.771(15) . ?
O4 O5 1.805(15) . ?
O4 W6 2.467(11) 2_766 ?
O4 W4 2.517(10) . ?
O5 O7 1.593(14) . ?
O5 O6 1.712(14) 2_766 ?
O6 O7 1.589(15) . ?
O6 O5 1.712(14) 2_766 ?
O7 O4 1.692(15) 2_766 ?
O21 W4 1.894(8) . ?
W4 O22 1.668(6) . ?
W4 O24 1.887(8) . ?
W4 O11 1.890(7) . ?
W4 O23 1.913(7) . ?
W2 O12 1.668(6) . ?
W2 O14 1.876(8) . ?
W2 O23 1.885(7) 2_766 ?
W2 O13 1.893(8) . ?
W2 O9 1.913(7) . ?
O13 W5 1.893(7) 2_766 ?
O23 W2 1.885(7) 2_766 ?
O24 W6 1.896(8) 2_766 ?
O8 W6 1.918(7) 2_766 ?
Mo1 O1 1.671(6) . ?
Mo1 N4 2.071(6) . ?
Mo1 N2 2.082(6) . ?
Mo1 N1 2.083(6) . ?
Mo1 N3 2.094(6) . ?
Mo1 O2 2.371(6) . ?
N2 C9 1.393(10) . ?
N2 C6 1.395(10) . ?
N1 C4 1.391(10) . ?
N1 C1 1.396(10) . ?
N4 C19 1.391(9) . ?
N4 C16 1.395(10) . ?
N3 C11 1.374(9) . ?
N3 C14 1.387(10) . ?
C27 C32 1.380(11) . ?
C27 C28 1.395(11) . ?
C27 C3 1.499(11) . ?
C21 C26 1.402(12) . ?
C21 C22 1.403(11) . ?
C21 C2 1.493(11) . ?
C5 C6 1.408(11) . ?
C5 C4 1.408(11) . ?
C5 C33 1.487(11) . ?
C4 C3 1.446(11) . ?
C6 C7 1.453(11) . ?
C9 C10 1.395(11) . ?
C9 C8 1.449(11) . ?
C2 C3 1.372(11) . ?
C2 C1 1.439(11) . ?
C1 C20 1.415(11) . ?
C20 C19 1.411(11) . ?
C20 C87 1.488(10) . ?
C22 C23 1.386(12) . ?
C22 H42 0.9300 . ?
C26 C25 1.382(12) . ?
C26 H38 0.9300 . ?
C24 C23 1.379(14) . ?
C24 C25 1.382(13) . ?
C24 H40 0.9300 . ?
C23 H41 0.9300 . ?
C25 H39 0.9300 . ?
C16 C15 1.408(10) . ?
C16 C17 1.452(10) . ?
C81 C82 1.392(11) . ?
C81 C86 1.396(12) . ?
C81 C18 1.490(10) . ?
C10 C11 1.414(11) . ?
C10 C51 1.499(10) . ?
C18 C17 1.382(11) . ?
C18 C19 1.441(11) . ?
C17 C75 1.477(11) . ?
C87 C88 1.384(12) . ?
C87 C92 1.392(11) . ?
C11 C12 1.441(11) . ?
C14 C15 1.412(10) . ?
C14 C13 1.440(10) . ?
C75 C76 1.401(12) . ?
C75 C80 1.403(12) . ?
C86 C85 1.389(11) . ?
C86 H58 0.9300 . ?
C12 C13 1.369(11) . ?
C12 C57 1.504(11) . ?
C80 C79 1.387(13) . ?
C80 H62 0.9300 . ?
C69 C70 1.393(12) . ?
C69 C74 1.398(12) . ?
C69 C15 1.474(11) . ?
C13 C63 1.496(11) . ?
C85 C84 1.374(13) . ?
C85 H57 0.9300 . ?
C76 C77 1.384(12) . ?
C76 H64 0.9300 . ?
C82 C83 1.386(11) . ?
C82 H54 0.9300 . ?
C89 C90 1.388(13) . ?
C89 C88 1.396(11) . ?
C89 H48 0.9300 . ?
C88 H47 0.9300 . ?
C92 C91 1.387(11) . ?
C92 H46 0.9300 . ?
C83 C84 1.379(13) . ?
C83 H55 0.9300 . ?
C79 C78 1.381(14) . ?
C79 H63 0.9300 . ?
C91 C90 1.386(13) . ?
C91 H50 0.9300 . ?
C90 H49 0.9300 . ?
C84 H56 0.9300 . ?
C8 C7 1.375(11) . ?
C8 C45 1.495(11) . ?
C33 C34 1.392(10) . ?
C33 C38 1.394(11) . ?
C34 C35 1.390(12) . ?
C34 H77 0.9300 . ?
C7 C39 1.482(11) . ?
C28 C29 1.367(13) . ?
C28 H84 0.9300 . ?
C38 C37 1.405(12) . ?
C38 H73 0.9300 . ?
C35 C36 1.370(13) . ?
C35 H76 0.9300 . ?
C37 C36 1.384(12) . ?
C37 H74 0.9300 . ?
C32 C31 1.400(13) . ?
C32 H80 0.9300 . ?
C29 C30 1.380(14) . ?
C29 H83 0.9300 . ?
C31 C30 1.377(14) . ?
C31 H81 0.9300 . ?
C36 H75 0.9300 . ?
C30 H82 0.9300 . ?
C70 C71 1.385(12) . ?
C70 H85 0.9300 . ?
C74 C73 1.383(13) . ?
C74 H89 0.9300 . ?
C72 C71 1.373(13) . ?
C72 C73 1.390(14) . ?
C72 H87 0.9300 . ?
C71 H86 0.9300 . ?
C51 C52 1.383(12) . ?
C51 C56 1.387(11) . ?
C63 C68 1.384(12) . ?
C63 C64 1.385(12) . ?
C64 C65 1.396(13) . ?
C64 H93 0.9300 . ?
C68 C67 1.382(14) . ?
C68 H94 0.9300 . ?
C73 H90 0.9300 . ?
C65 C66 1.366(17) . ?
C65 H92 0.9300 . ?
C66 C67 1.370(18) . ?
C66 H91 0.9300 . ?
C39 C44 1.387(11) . ?
C39 C40 1.399(10) . ?
C40 C41 1.372(11) . ?
C40 H98 0.9300 . ?
C44 C43 1.398(12) . ?
C44 H100 0.9300 . ?
C53 C54 1.369(13) . ?
C53 C52 1.385(11) . ?
C53 H106 0.9300 . ?
C52 H107 0.9300 . ?
C54 C55 1.357(13) . ?
C54 H105 0.9300 . ?
C57 C62 1.354(14) . ?
C57 C58 1.417(15) . ?
C41 C42 1.399(12) . ?
C41 H97 0.9300 . ?
C56 C55 1.412(12) . ?
C56 H103 0.9300 . ?
C77 C78 1.372(13) . ?
C77 H112 0.9300 . ?
C50 C45 1.380(12) . ?
C50 C49 1.386(14) . ?
C50 H102 0.9300 . ?
C55 H104 0.9300 . ?
C78 H113 0.9300 . ?
C46 C45 1.372(13) . ?
C46 C47 1.395(15) . ?
C46 H101 0.9300 . ?
C62 C61 1.453(15) . ?
C62 H110 0.9300 . ?
C58 C59 1.390(14) . ?
C58 H108 0.9300 . ?
C61 C60 1.347(19) . ?
C61 H111 0.9300 . ?
C42 C43 1.381(12) . ?
C42 H121 0.9300 . ?
C43 H120 0.9300 . ?
C67 H122 0.9300 . ?
C49 C48 1.368(18) . ?
C49 H118 0.9300 . ?
C48 C47 1.383(18) . ?
C48 H117 0.9300 . ?
C60 C59 1.37(2) . ?
C60 H114 0.9300 . ?
C47 H116 0.9300 . ?
C59 H115 0.9300 . ?
O26 C96 1.38(2) . ?
O26 C94 1.49(2) . ?
O28 C96 1.26(2) . ?
C96 C97 1.38(3) . ?
C97 H123 0.9600 . ?
C97 H124 0.9600 . ?
C97 H125 0.9600 . ?
C94 C95 1.40(3) . ?
C94 H126 0.9700 . ?
C94 H127 0.9700 . ?
C95 H128 0.9600 . ?
C95 H129 0.9600 . ?
C95 H130 0.9600 . ?
